data_4088361
loop_
_publ_author_name
'Wurm, Thomas'
'Mulks, Florian'
'B\"ohling, Constantin R. N.'
'Riedel, Dominic'
'Zargaran, Poorya'
'Rudolph, Matthias'
'Rominger, Frank'
'Hashmi, A. Stephen K.'

_publ_section_title
;
 Synthesis of Different Classes of Six-Membered Gold(I) NHC Complexes by
 the Isonitrile Route
;
_journal_issue 8
_journal_name_full Organometallics
_journal_page_first 1070
_journal_paper_doi 10.1021/acs.organomet.6b00023
_journal_volume 35
_journal_year 2016
_chemical_formula_sum 'C30 H50 Au Cl N2'
_chemical_formula_weight 671.13
_chemical_name_common '8 in manuscript'
_space_group_crystal_system triclinic
_space_group_IT_number 2
_space_group_name_Hall '-P 1'
_space_group_name_H-M_alt 'P -1'
_atom_sites_solution_hydrogens geom
_audit_creation_method SHELXL-2014/7
_cell_angle_alpha 80.2718(19)
_cell_angle_beta 77.666(2)
_cell_angle_gamma 66.636(2)
_cell_formula_units_Z 2
_cell_length_a 9.0146(10)
_cell_length_b 9.6658(10)
_cell_length_c 19.561(2)
_cell_measurement_reflns_used 9818
_cell_measurement_temperature 200(2)
_cell_measurement_theta_max 27.32
_cell_measurement_theta_min 2.31
_cell_volume 1521.8(3)
_computing_cell_refinement 'Bruker SAINT'
_computing_data_collection 'Bruker APEX2'
_computing_data_reduction 'Bruker SAINT'
_computing_molecular_graphics 'Bruker SHELXTL'
_computing_publication_material 'Bruker SHELXTL'
_computing_structure_refinement 'SHELXL-2014/7 (Sheldrick, 2014)'
_computing_structure_solution 'SHELXS-97 (Sheldrick 2008)'
_diffrn_ambient_temperature 200(2)
_diffrn_measured_fraction_theta_full 0.999
_diffrn_measured_fraction_theta_max 0.890
_diffrn_measurement_device_type 'Bruker APEX-II Quazar area detector'
_diffrn_measurement_method '\f and \w scans'
_diffrn_radiation_type MoK\a
_diffrn_radiation_wavelength 0.71073
_diffrn_reflns_av_R_equivalents 0.0314
_diffrn_reflns_av_unetI/netI 0.0370
_diffrn_reflns_Laue_measured_fraction_full 0.999
_diffrn_reflns_Laue_measured_fraction_max 0.890
_diffrn_reflns_limit_h_max 11
_diffrn_reflns_limit_h_min -11
_diffrn_reflns_limit_k_max 11
_diffrn_reflns_limit_k_min -12
_diffrn_reflns_limit_l_max 25
_diffrn_reflns_limit_l_min -25
_diffrn_reflns_number 18946
_diffrn_reflns_point_group_measured_fraction_full 0.999
_diffrn_reflns_point_group_measured_fraction_max 0.890
_diffrn_reflns_theta_full 25.242
_diffrn_reflns_theta_max 27.538
_diffrn_reflns_theta_min 2.141
_diffrn_source 'ImuS microsource'
_exptl_absorpt_coefficient_mu 4.941
_exptl_absorpt_correction_T_max 0.8520
_exptl_absorpt_correction_T_min 0.7194
_exptl_absorpt_correction_type multi-scan
_exptl_absorpt_process_details
;
Sheldrick, G. M. (2008). <i>SADABS</i>. University of G\"ottingen, Germany.
;
_exptl_crystal_colour colourless
_exptl_crystal_density_diffrn 1.465
_exptl_crystal_description needle
_exptl_crystal_F_000 680
_exptl_crystal_size_max 0.150
_exptl_crystal_size_mid 0.050
_exptl_crystal_size_min 0.040
_refine_diff_density_max 2.259
_refine_diff_density_min -1.602
_refine_diff_density_rms 0.120
_refine_ls_extinction_method none
_refine_ls_goodness_of_fit_ref 1.152
_refine_ls_hydrogen_treatment constr
_refine_ls_matrix_type full
_refine_ls_number_parameters 311
_refine_ls_number_reflns 6271
_refine_ls_number_restraints 0
_refine_ls_restrained_S_all 1.152
_refine_ls_R_factor_all 0.0410
_refine_ls_R_factor_gt 0.0335
_refine_ls_shift/su_max 0.001
_refine_ls_shift/su_mean 0.000
_refine_ls_structure_factor_coef Fsqd
_refine_ls_weighting_details 'w=1/[\s^2^(Fo^2^)+(0.0319P)^2^+2.5463P] where P=(Fo^2^+2Fc^2^)/3'
_refine_ls_weighting_scheme calc
_refine_ls_wR_factor_gt 0.0740
_refine_ls_wR_factor_ref 0.0761
_reflns_Friedel_coverage 0.000
_reflns_number_gt 5579
_reflns_number_total 6271
_reflns_threshold_expression 'I > 2\s(I)'
_cod_data_source_file om6b00023_si_003.cif
_cod_data_source_block pz6
_cod_database_code 4088361
_shelx_shelxl_version_number 2014/7
_shelx_space_group_comment
; 
The symmetry employed for this shelxl refinement is uniquely defined 
by the following loop, which should always be used as a source of 
symmetry information in preference to the above space-group names. 
They are only intended as comments. 
;
_shelx_estimated_absorpt_t_min 0.524
_shelx_estimated_absorpt_t_max 0.827

loop_
_space_group_symop_operation_xyz
'x, y, z'
'-x, -y, -z'

loop_
_atom_site_label
_atom_site_type_symbol
_atom_site_fract_x
_atom_site_fract_y
_atom_site_fract_z
_atom_site_U_iso_or_equiv
_atom_site_adp_type
_atom_site_occupancy
_atom_site_site_symmetry_order
_atom_site_calc_flag
_atom_site_refinement_flags_posn
_atom_site_refinement_flags_adp
Au1 Au 0.54776(2) 0.51265(2) 0.28300(2) 0.02514(7) Uani 1 1 d . .
Cl1 Cl 0.5824(2) 0.73317(16) 0.28334(7) 0.0570(5) Uani 1 1 d . .
C1 C 0.5250(5) 0.3162(5) 0.2822(2) 0.0207(9) Uani 1 1 d . .
N2 N 0.4860(5) 0.2714(4) 0.23000(19) 0.0226(8) Uani 1 1 d . .
C3 C 0.4723(7) 0.1228(5) 0.2489(2) 0.0287(11) Uani 1 1 d . .
H3A H 0.5349 0.0539 0.2118 0.034 Uiso 1 1 calc R U
H3B H 0.3565 0.1322 0.2574 0.034 Uiso 1 1 calc R U
C4 C 0.5466(6) 0.0676(5) 0.3164(3) 0.0278(10) Uani 1 1 d . .
H4A H 0.4768 0.0274 0.3536 0.033 Uiso 1 1 calc R U
H4B H 0.6578 -0.0114 0.3079 0.033 Uiso 1 1 calc R U
N5 N 0.5515(5) 0.2062(4) 0.33485(19) 0.0243(8) Uani 1 1 d . .
C11 C 0.4402(5) 0.3659(5) 0.1642(2) 0.0209(9) Uani 1 1 d . .
H11 H 0.4664 0.4581 0.1619 0.025 Uiso 1 1 calc R U
C12 C 0.5436(6) 0.2800(5) 0.1005(2) 0.0292(11) Uani 1 1 d . .
H12A H 0.5200 0.3499 0.0575 0.035 Uiso 1 1 calc R U
H12B H 0.5072 0.1968 0.0986 0.035 Uiso 1 1 calc R U
C13 C 0.7296(6) 0.2122(6) 0.0985(3) 0.0353(12) Uani 1 1 d . .
H13A H 0.7561 0.1256 0.1351 0.042 Uiso 1 1 calc R U
H13B H 0.7826 0.1723 0.0524 0.042 Uiso 1 1 calc R U
C14 C 0.8031(6) 0.3219(6) 0.1101(3) 0.0321(11) Uani 1 1 d . .
H14A H 0.9233 0.2684 0.1058 0.038 Uiso 1 1 calc R U
H14B H 0.7614 0.3508 0.1588 0.038 Uiso 1 1 calc R U
C15 C 0.7671(6) 0.4666(6) 0.0598(2) 0.0307(11) Uani 1 1 d . .
H15A H 0.8197 0.4397 0.0114 0.037 Uiso 1 1 calc R U
H15B H 0.6475 0.5159 0.0602 0.037 Uiso 1 1 calc R U
C16 C 0.8287(6) 0.5777(6) 0.0792(3) 0.0359(12) Uani 1 1 d . .
H16A H 0.9499 0.5346 0.0707 0.043 Uiso 1 1 calc R U
H16B H 0.7926 0.5889 0.1302 0.043 Uiso 1 1 calc R U
C17 C 0.7701(7) 0.7352(6) 0.0389(3) 0.0388(13) Uani 1 1 d . .
H17A H 0.8597 0.7740 0.0293 0.047 Uiso 1 1 calc R U
H17B H 0.7471 0.7254 -0.0070 0.047 Uiso 1 1 calc R U
C18 C 0.6178(7) 0.8501(6) 0.0772(3) 0.0396(13) Uani 1 1 d . .
H18A H 0.5995 0.9511 0.0511 0.047 Uiso 1 1 calc R U
H18B H 0.6388 0.8543 0.1243 0.047 Uiso 1 1 calc R U
C19 C 0.4607(7) 0.8187(6) 0.0863(3) 0.0364(12) Uani 1 1 d . .
H19A H 0.4347 0.8220 0.0392 0.044 Uiso 1 1 calc R U
H19B H 0.4808 0.7150 0.1095 0.044 Uiso 1 1 calc R U
C20 C 0.3122(7) 0.9299(6) 0.1294(3) 0.0404(13) Uani 1 1 d . .
H20A H 0.3098 1.0338 0.1145 0.048 Uiso 1 1 calc R U
H20B H 0.3249 0.9070 0.1796 0.048 Uiso 1 1 calc R U
C21 C 0.1476(7) 0.9248(6) 0.1219(3) 0.0474(15) Uani 1 1 d . .
H21A H 0.0607 0.9875 0.1567 0.057 Uiso 1 1 calc R U
H21B H 0.1228 0.9720 0.0745 0.057 Uiso 1 1 calc R U
C22 C 0.1394(7) 0.7675(6) 0.1317(3) 0.0434(14) Uani 1 1 d . .
H22A H 0.0314 0.7776 0.1228 0.052 Uiso 1 1 calc R U
H22B H 0.2242 0.7051 0.0962 0.052 Uiso 1 1 calc R U
C23 C 0.1640(7) 0.6847(6) 0.2043(3) 0.0363(12) Uani 1 1 d . .
H23A H 0.0835 0.7498 0.2400 0.044 Uiso 1 1 calc R U
H23B H 0.2747 0.6691 0.2121 0.044 Uiso 1 1 calc R U
C24 C 0.1459(6) 0.5306(6) 0.2157(3) 0.0367(12) Uani 1 1 d . .
H24A H 0.0311 0.5477 0.2136 0.044 Uiso 1 1 calc R U
H24B H 0.1673 0.4842 0.2635 0.044 Uiso 1 1 calc R U
C25 C 0.2599(6) 0.4178(5) 0.1624(3) 0.0304(11) Uani 1 1 d . .
H25A H 0.2298 0.3276 0.1709 0.036 Uiso 1 1 calc R U
H25B H 0.2397 0.4652 0.1146 0.036 Uiso 1 1 calc R U
C31 C 0.6016(6) 0.2132(5) 0.3989(2) 0.0250(10) Uani 1 1 d . .
C32 C 0.7663(6) 0.1827(6) 0.3996(3) 0.0318(11) Uani 1 1 d . .
C33 C 0.8059(8) 0.1908(7) 0.4637(3) 0.0482(15) Uani 1 1 d . .
H33 H 0.9165 0.1711 0.4665 0.058 Uiso 1 1 calc R U
C34 C 0.6893(9) 0.2264(7) 0.5228(3) 0.0510(16) Uani 1 1 d . .
H34 H 0.7200 0.2325 0.5654 0.061 Uiso 1 1 calc R U
C35 C 0.5279(7) 0.2533(7) 0.5208(3) 0.0412(13) Uani 1 1 d . .
H35 H 0.4488 0.2765 0.5622 0.049 Uiso 1 1 calc R U
C36 C 0.4796(7) 0.2467(5) 0.4587(2) 0.0304(11) Uani 1 1 d . .
C37 C 0.8949(7) 0.1458(7) 0.3351(3) 0.0447(14) Uani 1 1 d . .
H37 H 0.8409 0.1449 0.2957 0.054 Uiso 1 1 calc R U
C39 C 0.3018(6) 0.2823(6) 0.4556(3) 0.0373(12) Uani 1 1 d . .
H39 H 0.2989 0.2349 0.4144 0.045 Uiso 1 1 calc R U
C371 C 1.0295(10) -0.0087(9) 0.3451(4) 0.072(2) Uani 1 1 d . .
H37A H 1.1058 -0.0314 0.3009 0.108 Uiso 1 1 calc R U
H37B H 0.9809 -0.0858 0.3592 0.108 Uiso 1 1 calc R U
H37C H 1.0885 -0.0086 0.3818 0.108 Uiso 1 1 calc R U
C372 C 0.9717(9) 0.2669(9) 0.3138(5) 0.078(2) Uani 1 1 d . .
H37D H 1.0473 0.2454 0.2693 0.117 Uiso 1 1 calc R U
H37E H 1.0317 0.2652 0.3505 0.117 Uiso 1 1 calc R U
H37F H 0.8850 0.3670 0.3082 0.117 Uiso 1 1 calc R U
C391 C 0.2165(8) 0.2162(7) 0.5211(4) 0.0551(17) Uani 1 1 d . .
H39A H 0.1020 0.2423 0.5166 0.083 Uiso 1 1 calc R U
H39B H 0.2205 0.2581 0.5627 0.083 Uiso 1 1 calc R U
H39C H 0.2721 0.1058 0.5262 0.083 Uiso 1 1 calc R U
C392 C 0.2105(8) 0.4523(7) 0.4427(4) 0.0566(17) Uani 1 1 d . .
H39D H 0.0984 0.4728 0.4366 0.085 Uiso 1 1 calc R U
H39E H 0.2668 0.4919 0.4003 0.085 Uiso 1 1 calc R U
H39F H 0.2075 0.5017 0.4831 0.085 Uiso 1 1 calc R U

loop_
_atom_site_aniso_label
_atom_site_aniso_U_11
_atom_site_aniso_U_22
_atom_site_aniso_U_33
_atom_site_aniso_U_23
_atom_site_aniso_U_13
_atom_site_aniso_U_12
Au1 0.04555(12) 0.01595(10) 0.02079(10) -0.00005(6) -0.00959(7) -0.01722(8)
Cl1 0.1229(15) 0.0323(7) 0.0387(8) 0.0007(6) -0.0210(8) -0.0507(9)
C1 0.025(2) 0.019(2) 0.018(2) 0.0005(17) -0.0061(17) -0.0087(19)
N2 0.038(2) 0.0143(18) 0.0227(19) 0.0009(15) -0.0108(16) -0.0150(17)
C3 0.049(3) 0.020(2) 0.028(2) 0.0033(19) -0.013(2) -0.023(2)
C4 0.038(3) 0.017(2) 0.034(3) -0.0011(19) -0.011(2) -0.014(2)
N5 0.041(2) 0.0153(19) 0.0226(19) 0.0020(15) -0.0108(17) -0.0154(17)
C11 0.024(2) 0.018(2) 0.023(2) 0.0011(18) -0.0085(18) -0.0098(19)
C12 0.044(3) 0.024(2) 0.023(2) -0.0030(19) -0.007(2) -0.016(2)
C13 0.039(3) 0.023(3) 0.036(3) -0.003(2) -0.002(2) -0.007(2)
C14 0.032(3) 0.030(3) 0.030(3) -0.001(2) -0.004(2) -0.008(2)
C15 0.037(3) 0.029(3) 0.024(2) -0.001(2) 0.000(2) -0.013(2)
C16 0.034(3) 0.041(3) 0.036(3) 0.001(2) -0.006(2) -0.019(2)
C17 0.052(3) 0.040(3) 0.034(3) -0.001(2) -0.002(2) -0.031(3)
C18 0.062(4) 0.027(3) 0.037(3) 0.001(2) -0.014(3) -0.023(3)
C19 0.051(3) 0.025(3) 0.037(3) -0.004(2) -0.007(2) -0.017(2)
C20 0.051(3) 0.022(3) 0.045(3) -0.002(2) -0.012(3) -0.008(2)
C21 0.047(3) 0.025(3) 0.063(4) 0.005(3) -0.020(3) -0.003(3)
C22 0.045(3) 0.030(3) 0.055(4) 0.004(3) -0.022(3) -0.010(3)
C23 0.036(3) 0.027(3) 0.041(3) -0.008(2) -0.007(2) -0.005(2)
C24 0.030(3) 0.038(3) 0.040(3) -0.005(2) -0.002(2) -0.012(2)
C25 0.037(3) 0.024(3) 0.033(3) 0.001(2) -0.013(2) -0.013(2)
C31 0.040(3) 0.019(2) 0.024(2) 0.0046(18) -0.014(2) -0.018(2)
C32 0.041(3) 0.030(3) 0.032(3) 0.005(2) -0.012(2) -0.022(2)
C33 0.057(4) 0.057(4) 0.050(4) 0.006(3) -0.028(3) -0.036(3)
C34 0.081(5) 0.058(4) 0.033(3) -0.002(3) -0.028(3) -0.037(4)
C35 0.057(4) 0.041(3) 0.029(3) -0.005(2) -0.011(3) -0.020(3)
C36 0.050(3) 0.021(2) 0.024(2) 0.0003(19) -0.010(2) -0.016(2)
C37 0.037(3) 0.059(4) 0.043(3) 0.008(3) -0.009(3) -0.027(3)
C39 0.039(3) 0.032(3) 0.037(3) -0.006(2) -0.007(2) -0.008(2)
C371 0.079(5) 0.062(5) 0.060(5) -0.005(4) 0.005(4) -0.018(4)
C372 0.050(4) 0.075(5) 0.105(6) 0.019(5) 0.004(4) -0.038(4)
C391 0.054(4) 0.049(4) 0.067(4) 0.006(3) -0.005(3) -0.031(3)
C392 0.045(4) 0.042(4) 0.060(4) 0.004(3) 0.006(3) -0.003(3)

loop_
_atom_type_symbol
_atom_type_description
_atom_type_scat_dispersion_real
_atom_type_scat_dispersion_imag
_atom_type_scat_source
C C 0.0033 0.0016 'International Tables Vol C Tables 4.2.6.8 and 6.1.1.4'
H H 0.0000 0.0000 'International Tables Vol C Tables 4.2.6.8 and 6.1.1.4'
N N 0.0061 0.0033 'International Tables Vol C Tables 4.2.6.8 and 6.1.1.4'
Cl Cl 0.1484 0.1585 'International Tables Vol C Tables 4.2.6.8 and 6.1.1.4'
Au Au -2.0133 8.8022 'International Tables Vol C Tables 4.2.6.8 and 6.1.1.4'

loop_
_geom_angle_atom_site_label_1
_geom_angle_atom_site_label_2
_geom_angle_atom_site_label_3
_geom_angle
C1 Au1 Cl1 178.20(13)
N2 C1 N5 109.4(4)
N2 C1 Au1 126.6(3)
N5 C1 Au1 124.0(3)
C1 N2 C3 111.8(3)
C1 N2 C11 125.0(4)
C3 N2 C11 122.7(3)
N2 C3 C4 102.4(3)
N2 C3 H3A 111.3
C4 C3 H3A 111.3
N2 C3 H3B 111.3
C4 C3 H3B 111.3
H3A C3 H3B 109.2
N5 C4 C3 102.1(3)
N5 C4 H4A 111.3
C3 C4 H4A 111.3
N5 C4 H4B 111.3
C3 C4 H4B 111.3
H4A C4 H4B 109.2
C1 N5 C31 124.6(4)
C1 N5 C4 112.2(4)
C31 N5 C4 122.7(3)
N2 C11 C25 112.1(4)
N2 C11 C12 110.0(4)
C25 C11 C12 111.4(4)
N2 C11 H11 107.7
C25 C11 H11 107.7
C12 C11 H11 107.7
C11 C12 C13 116.5(4)
C11 C12 H12A 108.2
C13 C12 H12A 108.2
C11 C12 H12B 108.2
C13 C12 H12B 108.2
H12A C12 H12B 107.3
C14 C13 C12 115.0(4)
C14 C13 H13A 108.5
C12 C13 H13A 108.5
C14 C13 H13B 108.5
C12 C13 H13B 108.5
H13A C13 H13B 107.5
C13 C14 C15 115.4(4)
C13 C14 H14A 108.4
C15 C14 H14A 108.4
C13 C14 H14B 108.4
C15 C14 H14B 108.4
H14A C14 H14B 107.5
C16 C15 C14 112.4(4)
C16 C15 H15A 109.1
C14 C15 H15A 109.1
C16 C15 H15B 109.1
C14 C15 H15B 109.1
H15A C15 H15B 107.9
C15 C16 C17 114.6(4)
C15 C16 H16A 108.6
C17 C16 H16A 108.6
C15 C16 H16B 108.6
C17 C16 H16B 108.6
H16A C16 H16B 107.6
C18 C17 C16 114.1(4)
C18 C17 H17A 108.7
C16 C17 H17A 108.7
C18 C17 H17B 108.7
C16 C17 H17B 108.7
H17A C17 H17B 107.6
C17 C18 C19 115.4(4)
C17 C18 H18A 108.4
C19 C18 H18A 108.4
C17 C18 H18B 108.4
C19 C18 H18B 108.4
H18A C18 H18B 107.5
C20 C19 C18 114.2(4)
C20 C19 H19A 108.7
C18 C19 H19A 108.7
C20 C19 H19B 108.7
C18 C19 H19B 108.7
H19A C19 H19B 107.6
C19 C20 C21 113.6(5)
C19 C20 H20A 108.8
C21 C20 H20A 108.8
C19 C20 H20B 108.8
C21 C20 H20B 108.8
H20A C20 H20B 107.7
C22 C21 C20 115.9(4)
C22 C21 H21A 108.3
C20 C21 H21A 108.3
C22 C21 H21B 108.3
C20 C21 H21B 108.3
H21A C21 H21B 107.4
C23 C22 C21 114.4(5)
C23 C22 H22A 108.7
C21 C22 H22A 108.7
C23 C22 H22B 108.7
C21 C22 H22B 108.7
H22A C22 H22B 107.6
C22 C23 C24 114.4(4)
C22 C23 H23A 108.7
C24 C23 H23A 108.7
C22 C23 H23B 108.7
C24 C23 H23B 108.7
H23A C23 H23B 107.6
C23 C24 C25 114.9(4)
C23 C24 H24A 108.5
C25 C24 H24A 108.5
C23 C24 H24B 108.5
C25 C24 H24B 108.5
H24A C24 H24B 107.5
C11 C25 C24 115.6(4)
C11 C25 H25A 108.4
C24 C25 H25A 108.4
C11 C25 H25B 108.4
C24 C25 H25B 108.4
H25A C25 H25B 107.4
C32 C31 C36 123.5(4)
C32 C31 N5 119.5(4)
C36 C31 N5 117.0(4)
C31 C32 C33 116.3(5)
C31 C32 C37 122.6(4)
C33 C32 C37 121.1(5)
C34 C33 C32 121.8(5)
C34 C33 H33 119.1
C32 C33 H33 119.1
C33 C34 C35 120.6(5)
C33 C34 H34 119.7
C35 C34 H34 119.7
C34 C35 C36 120.8(5)
C34 C35 H35 119.6
C36 C35 H35 119.6
C35 C36 C31 117.1(5)
C35 C36 C39 120.9(5)
C31 C36 C39 121.9(4)
C32 C37 C371 112.2(5)
C32 C37 C372 111.2(6)
C371 C37 C372 109.3(5)
C32 C37 H37 108.0
C371 C37 H37 108.0
C372 C37 H37 108.0
C36 C39 C392 110.5(5)
C36 C39 C391 112.6(4)
C392 C39 C391 110.9(5)
C36 C39 H39 107.5
C392 C39 H39 107.5
C391 C39 H39 107.5
C37 C371 H37A 109.5
C37 C371 H37B 109.5
H37A C371 H37B 109.5
C37 C371 H37C 109.5
H37A C371 H37C 109.5
H37B C371 H37C 109.5
C37 C372 H37D 109.5
C37 C372 H37E 109.5
H37D C372 H37E 109.5
C37 C372 H37F 109.5
H37D C372 H37F 109.5
H37E C372 H37F 109.5
C39 C391 H39A 109.5
C39 C391 H39B 109.5
H39A C391 H39B 109.5
C39 C391 H39C 109.5
H39A C391 H39C 109.5
H39B C391 H39C 109.5
C39 C392 H39D 109.5
C39 C392 H39E 109.5
H39D C392 H39E 109.5
C39 C392 H39F 109.5
H39D C392 H39F 109.5
H39E C392 H39F 109.5

loop_
_geom_bond_atom_site_label_1
_geom_bond_atom_site_label_2
_geom_bond_distance
Au1 C1 1.992(4)
Au1 Cl1 2.2749(13)
C1 N2 1.334(5)
C1 N5 1.334(5)
N2 C3 1.469(5)
N2 C11 1.481(5)
C3 C4 1.526(6)
C3 H3A 0.9900
C3 H3B 0.9900
C4 N5 1.464(5)
C4 H4A 0.9900
C4 H4B 0.9900
N5 C31 1.440(5)
C11 C25 1.506(6)
C11 C12 1.533(6)
C11 H11 1.0000
C12 C13 1.534(7)
C12 H12A 0.9900
C12 H12B 0.9900
C13 C14 1.522(7)
C13 H13A 0.9900
C13 H13B 0.9900
C14 C15 1.531(7)
C14 H14A 0.9900
C14 H14B 0.9900
C15 C16 1.519(7)
C15 H15A 0.9900
C15 H15B 0.9900
C16 C17 1.534(7)
C16 H16A 0.9900
C16 H16B 0.9900
C17 C18 1.521(8)
C17 H17A 0.9900
C17 H17B 0.9900
C18 C19 1.531(7)
C18 H18A 0.9900
C18 H18B 0.9900
C19 C20 1.530(8)
C19 H19A 0.9900
C19 H19B 0.9900
C20 C21 1.542(8)
C20 H20A 0.9900
C20 H20B 0.9900
C21 C22 1.530(8)
C21 H21A 0.9900
C21 H21B 0.9900
C22 C23 1.521(7)
C22 H22A 0.9900
C22 H22B 0.9900
C23 C24 1.536(7)
C23 H23A 0.9900
C23 H23B 0.9900
C24 C25 1.540(7)
C24 H24A 0.9900
C24 H24B 0.9900
C25 H25A 0.9900
C25 H25B 0.9900
C31 C32 1.396(7)
C31 C36 1.406(7)
C32 C33 1.398(7)
C32 C37 1.504(8)
C33 C34 1.374(9)
C33 H33 0.9500
C34 C35 1.382(9)
C34 H34 0.9500
C35 C36 1.394(7)
C35 H35 0.9500
C36 C39 1.513(7)
C37 C371 1.518(9)
C37 C372 1.542(8)
C37 H37 1.0000
C39 C392 1.522(8)
C39 C391 1.529(8)
C39 H39 1.0000
C371 H37A 0.9800
C371 H37B 0.9800
C371 H37C 0.9800
C372 H37D 0.9800
C372 H37E 0.9800
C372 H37F 0.9800
C391 H39A 0.9800
C391 H39B 0.9800
C391 H39C 0.9800
C392 H39D 0.9800
C392 H39E 0.9800
C392 H39F 0.9800

loop_
_geom_torsion_atom_site_label_1
_geom_torsion_atom_site_label_2
_geom_torsion_atom_site_label_3
_geom_torsion_atom_site_label_4
_geom_torsion
N5 C1 N2 C3 4.4(5)
Au1 C1 N2 C3 -177.2(3)
N5 C1 N2 C11 176.9(4)
Au1 C1 N2 C11 -4.7(7)
C1 N2 C3 C4 -12.0(5)
C11 N2 C3 C4 175.3(4)
N2 C3 C4 N5 14.0(5)
N2 C1 N5 C31 177.8(4)
Au1 C1 N5 C31 -0.6(7)
N2 C1 N5 C4 5.9(5)
Au1 C1 N5 C4 -172.6(3)
C3 C4 N5 C1 -12.9(5)
C3 C4 N5 C31 175.0(4)
C1 N2 C11 C25 -106.8(5)
C3 N2 C11 C25 64.9(5)
C1 N2 C11 C12 128.7(5)
C3 N2 C11 C12 -59.6(5)
N2 C11 C12 C13 -51.3(5)
C25 C11 C12 C13 -176.2(4)
C11 C12 C13 C14 -50.8(6)
C12 C13 C14 C15 -55.8(6)
C13 C14 C15 C16 173.9(4)
C14 C15 C16 C17 -169.8(4)
C15 C16 C17 C18 95.0(6)
C16 C17 C18 C19 -67.1(6)
C17 C18 C19 C20 176.0(4)
C18 C19 C20 C21 164.5(5)
C19 C20 C21 C22 49.4(7)
C20 C21 C22 C23 62.0(7)
C21 C22 C23 C24 176.6(5)
C22 C23 C24 C25 56.5(6)
N2 C11 C25 C24 67.5(5)
C12 C11 C25 C24 -168.7(4)
C23 C24 C25 C11 64.6(6)
C1 N5 C31 C32 -80.5(6)
C4 N5 C31 C32 90.6(5)
C1 N5 C31 C36 101.3(5)
C4 N5 C31 C36 -87.6(6)
C36 C31 C32 C33 -1.6(7)
N5 C31 C32 C33 -179.6(4)
C36 C31 C32 C37 179.5(5)
N5 C31 C32 C37 1.5(7)
C31 C32 C33 C34 0.2(8)
C37 C32 C33 C34 179.1(6)
C32 C33 C34 C35 1.0(9)
C33 C34 C35 C36 -0.8(9)
C34 C35 C36 C31 -0.6(8)
C34 C35 C36 C39 -177.5(5)
C32 C31 C36 C35 1.8(7)
N5 C31 C36 C35 179.9(4)
C32 C31 C36 C39 178.8(5)
N5 C31 C36 C39 -3.2(6)
C31 C32 C37 C371 -120.6(6)
C33 C32 C37 C371 60.5(8)
C31 C32 C37 C372 116.6(6)
C33 C32 C37 C372 -62.2(7)
C35 C36 C39 C392 83.8(6)
C31 C36 C39 C392 -93.0(6)
C35 C36 C39 C391 -40.9(7)
C31 C36 C39 C391 142.3(5)
